data_2023369
loop_
_publ_author_name
'Brydson, Rowan K. H.'
'Gray, Morven L.'
'Kennedy, Alan R.'
'O'Hara, Benjamin C.'
'Reid, Michael W.'
'Ugbolue, Ifeka'

_publ_section_title
;
 On the deprotonation of chlorothiazide
;
_journal_coeditor_code QF3065
_journal_issue 2
_journal_name_full 'Acta Crystallographica Section C Structural Chemistry'
_journal_page_first 102
_journal_page_last 108
_journal_paper_doi 10.1107/S2053229625000701
_journal_volume 81
_journal_year 2025
_chemical_formula_iupac '[Na (C7 H5 Cl N3 O4 S2) (H2 O1)2], 0.5H2 O1'
_chemical_formula_moiety 'C7 H5 Cl K N3 O4 S2, 2.5(H2 O1)'
_chemical_formula_sum 'C7 H10 Cl K N3 O6.5 S2'
_chemical_formula_weight 378.85
_chemical_name_systematic
'Poly[[diaqua(\m~4~-6-chloro-1,1-dioxo-7-sulfamoyl-2<i>H</i>-1,2,4-benzothiadiazin-2-ido)potassium] hemihydrate]'
_space_group_crystal_system monoclinic
_space_group_IT_number 15
_space_group_name_Hall '-C 2yc'
_space_group_name_H-M_alt 'C 1 2/c 1'
_atom_sites_solution_hydrogens mixed
_audit_creation_method SHELXL-2018/3
_cell_angle_alpha 90
_cell_angle_beta 99.7340(10)
_cell_angle_gamma 90
_cell_formula_units_Z 8
_cell_length_a 18.3139(2)
_cell_length_b 7.36220(10)
_cell_length_c 19.9670(2)
_cell_measurement_reflns_used 12825
_cell_measurement_temperature 100(2)
_cell_measurement_theta_max 71.3850
_cell_measurement_theta_min 4.4780
_cell_volume 2653.40(5)
_computing_cell_refinement
;
Crysalis PRO (Rigaku OD, 2019)
;
_computing_data_collection
;
Crysalis PRO (Rigaku OD, 2019)
;
_computing_data_reduction
;
Crysalis PRO (Rigaku OD, 2019)
;
_computing_molecular_graphics
;
Mercury (Macrae <i>et al.</i>, 2020)
;
_computing_publication_material
;
SHELXL in WinGX (Farrugia, 2012)
;
_computing_structure_refinement
;
SHELXL2018 (Sheldrick, 2015<i>b</i>)
;
_computing_structure_solution
;
SHELXT (Sheldrick, 2015<i>a</i>)
;
_diffrn_ambient_temperature 100(2)
_diffrn_measured_fraction_theta_full 0.997
_diffrn_measured_fraction_theta_max 0.985
_diffrn_measurement_device_type ' Rigaku Synergy-i'
_diffrn_measurement_method ' omega scans'
_diffrn_radiation_type CuK\a
_diffrn_radiation_wavelength 1.54184
_diffrn_reflns_av_R_equivalents 0.0215
_diffrn_reflns_av_unetI/netI 0.0118
_diffrn_reflns_limit_h_max 22
_diffrn_reflns_limit_h_min -18
_diffrn_reflns_limit_k_max 9
_diffrn_reflns_limit_k_min -9
_diffrn_reflns_limit_l_max 24
_diffrn_reflns_limit_l_min -24
_diffrn_reflns_number 13919
_diffrn_reflns_theta_full 70.000
_diffrn_reflns_theta_max 71.542
_diffrn_reflns_theta_min 4.494
_diffrn_source ' microsource tube'
_diffrn_standards_decay_% 0
_diffrn_standards_interval_count 0
_diffrn_standards_number 0
_exptl_absorpt_coefficient_mu 8.656
_exptl_absorpt_correction_T_max 1.00000
_exptl_absorpt_correction_T_min 0.44556
_exptl_absorpt_correction_type multi-scan
_exptl_absorpt_process_details
;
(CrysAlis PRO; Rigaku OD, 2019)
;
_exptl_crystal_colour colourless
_exptl_crystal_density_diffrn 1.897
_exptl_crystal_description 'fragment cut from large prism'
_exptl_crystal_F_000 1544
_exptl_crystal_size_max 0.16
_exptl_crystal_size_mid 0.15
_exptl_crystal_size_min 0.05
_refine_diff_density_max 0.484
_refine_diff_density_min -0.378
_refine_ls_extinction_coef 0.00031(3)
_refine_ls_extinction_expression Fc^*^=kFc[1+0.001xFc^2^\l^3^/sin(2\q)]^-1/4^
_refine_ls_extinction_method
;
SHELXL2018 (Sheldrick, 2015<i>b</i>)
;
_refine_ls_goodness_of_fit_ref 1.074
_refine_ls_hydrogen_treatment mixed
_refine_ls_matrix_type full
_refine_ls_number_parameters 215
_refine_ls_number_reflns 2543
_refine_ls_number_restraints 9
_refine_ls_restrained_S_all 1.074
_refine_ls_R_factor_all 0.0219
_refine_ls_R_factor_gt 0.0215
_refine_ls_shift/su_max 0.001
_refine_ls_shift/su_mean 0.000
_refine_ls_structure_factor_coef Fsqd
_refine_ls_weighting_details 'w=1/[\s^2^(Fo^2^)+(0.0343P)^2^+3.9765P] where P=(Fo^2^+2Fc^2^)/3'
_refine_ls_weighting_scheme calc
_refine_ls_wR_factor_gt 0.0615
_refine_ls_wR_factor_ref 0.0617
_reflns_number_gt 2503
_reflns_number_total 2543
_reflns_threshold_expression 'I > 2\s(I)'
_cod_data_source_file qf3065.cif
_cod_data_source_block KCTZ
_cod_original_sg_symbol_H-M 'C 2/c'
_cod_original_formula_sum 'C7 H10 Cl K N3 O6.50 S2'
_cod_database_code 2023369
_shelx_space_group_comment
;
The symmetry employed for this shelxl refinement is uniquely defined
by the following loop, which should always be used as a source of
symmetry information in preference to the above space-group names.
They are only intended as comments.
;

loop_
_space_group_symop_operation_xyz
'x, y, z'
'-x, y, -z+1/2'
'x+1/2, y+1/2, z'
'-x+1/2, y+1/2, -z+1/2'
'-x, -y, -z'
'x, -y, z-1/2'
'-x+1/2, -y+1/2, -z'
'x+1/2, -y+1/2, z-1/2'

loop_
_atom_site_type_symbol
_atom_site_label
_atom_site_fract_x
_atom_site_fract_y
_atom_site_fract_z
_atom_site_U_iso_or_equiv
_atom_site_adp_type
_atom_site_calc_flag
_atom_site_occupancy
_atom_site_disorder_assembly
_atom_site_disorder_group
K K1 0.11773(2) 0.89080(4) 0.19140(2) 0.01083(10) Uani d 1 . .
Cl Cl1 0.09218(2) 1.11324(5) 0.52250(2) 0.01243(11) Uani d 1 . .
S S1 0.36653(2) 0.89482(4) 0.39296(2) 0.00840(10) Uani d 1 . .
S S2 0.08021(2) 1.10414(5) 0.35713(2) 0.00892(10) Uani d 1 . .
O O1 0.34684(6) 0.73265(14) 0.35300(5) 0.0134(2) Uani d 1 . .
O O2 0.39097(6) 1.04350(15) 0.35474(5) 0.0140(2) Uani d 1 . .
O O3 0.10107(6) 1.12077(14) 0.29124(5) 0.0132(2) Uani d 1 . .
O O4 0.02550(6) 0.97116(15) 0.36677(5) 0.0136(2) Uani d 1 . .
O O1W 0.26295(6) 0.90304(17) 0.22131(6) 0.0207(3) Uani d 1 . .
O O2W 0.13816(6) 0.66881(16) 0.30999(6) 0.0165(2) Uani d 1 . .
O O3W 0.000000 1.5291(2) 0.250000 0.0200(4) Uani d 1 . .
N N1 0.42998(7) 0.84845(18) 0.45591(6) 0.0121(3) Uani d 1 . .
N N2 0.35882(7) 0.90613(17) 0.54540(6) 0.0108(3) Uani d 1 . .
N N3 0.04938(7) 1.29844(18) 0.37646(6) 0.0113(3) Uani d 1 . .
C C1 0.41800(8) 0.8576(2) 0.51982(8) 0.0112(3) Uani d 1 . .
H H1 0.459270 0.823160 0.552876 0.013 Uiso calc 1 . .
C C2 0.29611(8) 0.95812(19) 0.50058(7) 0.0092(3) Uani d 1 . .
C C3 0.29070(8) 0.96249(19) 0.42939(7) 0.0088(3) Uani d 1 . .
C C4 0.22545(8) 1.01253(19) 0.38690(7) 0.0098(3) Uani d 1 . .
H H4 0.223559 1.015385 0.339074 0.012 Uiso calc 1 . .
C C5 0.16342(8) 1.0581(2) 0.41429(7) 0.0092(3) Uani d 1 . .
C C6 0.16830(8) 1.0567(2) 0.48563(7) 0.0094(3) Uani d 1 . .
C C7 0.23287(8) 1.0099(2) 0.52783(7) 0.0104(3) Uani d 1 . .
H H7 0.234972 1.012309 0.575683 0.012 Uiso calc 1 . .
H H1N 0.0222(9) 1.294(3) 0.4080(8) 0.019(5) Uiso d 1 . .
H H2N 0.0844(9) 1.380(2) 0.3857(11) 0.022(5) Uiso d 1 . .
H H1W 0.2919(11) 0.830(3) 0.2474(11) 0.048(7) Uiso d 1 . .
H H2W 0.2934(11) 0.988(2) 0.2134(12) 0.039(7) Uiso d 1 . .
H H3W 0.1406(12) 0.659(3) 0.3537(5) 0.035(6) Uiso d 1 . .
H H4W 0.0941(7) 0.627(3) 0.2948(10) 0.027(6) Uiso d 1 . .
H H5W 0.0100(16) 1.457(3) 0.2178(11) 0.059(9) Uiso d 1 . .

loop_
_atom_site_aniso_label
_atom_site_aniso_U_11
_atom_site_aniso_U_22
_atom_site_aniso_U_33
_atom_site_aniso_U_12
_atom_site_aniso_U_13
_atom_site_aniso_U_23
K1 0.01097(17) 0.01121(18) 0.01004(17) 0.00046(11) 0.00099(12) -0.00086(10)
Cl1 0.00949(18) 0.0185(2) 0.01009(18) 0.00352(12) 0.00388(13) 0.00040(12)
S1 0.00761(18) 0.00937(19) 0.00848(18) 0.00134(12) 0.00213(13) 0.00021(12)
S2 0.00730(18) 0.01066(19) 0.00848(18) 0.00115(12) 0.00046(13) -0.00087(12)
O1 0.0142(5) 0.0130(5) 0.0130(5) 0.0015(4) 0.0025(4) -0.0032(4)
O2 0.0131(5) 0.0144(6) 0.0158(5) 0.0009(4) 0.0058(4) 0.0038(4)
O3 0.0129(5) 0.0182(6) 0.0084(5) 0.0034(4) 0.0011(4) -0.0008(4)
O4 0.0090(5) 0.0146(5) 0.0168(5) -0.0017(4) 0.0009(4) -0.0003(4)
O1W 0.0130(6) 0.0229(7) 0.0246(6) -0.0012(5) -0.0014(5) 0.0061(5)
O2W 0.0159(5) 0.0199(6) 0.0141(5) -0.0008(5) 0.0031(4) 0.0011(5)
O3W 0.0212(8) 0.0248(9) 0.0127(8) 0.000 -0.0010(6) 0.000
N1 0.0092(6) 0.0153(6) 0.0114(6) 0.0027(5) 0.0006(5) 0.0002(5)
N2 0.0095(6) 0.0127(6) 0.0098(6) 0.0014(5) 0.0004(5) 0.0004(5)
N3 0.0101(6) 0.0123(6) 0.0119(6) 0.0021(5) 0.0027(5) -0.0010(5)
C1 0.0106(7) 0.0103(7) 0.0119(7) 0.0012(5) -0.0005(5) 0.0004(5)
C2 0.0093(7) 0.0073(7) 0.0107(7) -0.0010(5) 0.0012(5) -0.0001(5)
C3 0.0085(7) 0.0075(7) 0.0111(7) -0.0003(5) 0.0032(5) -0.0006(5)
C4 0.0115(7) 0.0092(7) 0.0086(6) -0.0009(5) 0.0017(5) -0.0005(5)
C5 0.0088(7) 0.0082(7) 0.0100(7) -0.0002(5) -0.0001(5) -0.0002(5)
C6 0.0088(7) 0.0084(7) 0.0120(7) -0.0008(5) 0.0046(5) -0.0009(5)
C7 0.0116(7) 0.0108(7) 0.0088(6) -0.0013(6) 0.0020(5) -0.0004(5)

loop_
_atom_type_symbol
_atom_type_description
_atom_type_scat_dispersion_real
_atom_type_scat_dispersion_imag
_atom_type_scat_source
K K 0.3868 1.0657 'International Tables Vol C Tables 4.2.6.8 and 6.1.1.4'
Cl Cl 0.3639 0.7018 'International Tables Vol C Tables 4.2.6.8 and 6.1.1.4'
S S 0.3331 0.5567 'International Tables Vol C Tables 4.2.6.8 and 6.1.1.4'
O O 0.0492 0.0322 'International Tables Vol C Tables 4.2.6.8 and 6.1.1.4'
N N 0.0311 0.0180 'International Tables Vol C Tables 4.2.6.8 and 6.1.1.4'
C C 0.0181 0.0091 'International Tables Vol C Tables 4.2.6.8 and 6.1.1.4'
H H 0.0000 0.0000 'International Tables Vol C Tables 4.2.6.8 and 6.1.1.4'

loop_
_geom_angle_atom_site_label_1
_geom_angle_atom_site_label_2
_geom_angle_atom_site_label_3
_geom_angle_site_symmetry_1
_geom_angle_site_symmetry_3
_geom_angle
_geom_angle_publ_flag
O1W K1 O3 . . 92.73(4) ?
O1W K1 O2 . 4_545 96.24(4) ?
O3 K1 O2 . 4_545 147.44(3) ?
O1W K1 O4 . 2 161.11(4) ?
O3 K1 O4 . 2 87.58(3) ?
O2 K1 O4 4_545 2 93.57(3) ?
O1W K1 O1 . 4 76.09(3) ?
O3 K1 O1 . 4 74.14(3) ?
O2 K1 O1 4_545 4 138.42(3) ?
O4 K1 O1 2 4 85.86(3) ?
O1W K1 O2W . . 81.09(4) ?
O3 K1 O2W . . 76.05(3) ?
O2 K1 O2W 4_545 . 74.55(3) ?
O4 K1 O2W 2 . 117.17(3) ?
O1 K1 O2W 4 . 141.17(3) ?
O1W K1 Cl1 . 6_575 101.20(3) ?
O3 K1 Cl1 . 6_575 138.42(3) ?
O2 K1 Cl1 4_545 6_575 69.95(2) ?
O4 K1 Cl1 2 6_575 67.21(2) ?
O1 K1 Cl1 4 6_575 71.65(2) ?
O2W K1 Cl1 . 6_575 144.47(3) ?
O1W K1 H4W . . 97.3(2) ?
O3 K1 H4W . . 81.1(4) ?
O2 K1 H4W 4_545 . 66.8(4) ?
O4 K1 H4W 2 . 101.4(3) ?
O1 K1 H4W 4 . 153.9(4) ?
O2W K1 H4W . . 17.30(19) ?
Cl1 K1 H4W 6_575 . 134.3(3) ?
C6 Cl1 K1 . 6_576 116.30(5) ?
O1 S1 O2 . . 113.79(6) ?
O1 S1 N1 . . 109.73(7) ?
O2 S1 N1 . . 109.12(7) ?
O1 S1 C3 . . 108.88(6) ?
O2 S1 C3 . . 110.03(7) ?
N1 S1 C3 . . 104.90(7) ?
O3 S2 O4 . . 118.71(6) ?
O3 S2 N3 . . 107.61(7) ?
O4 S2 N3 . . 107.03(7) ?
O3 S2 C5 . . 105.84(7) ?
O4 S2 C5 . . 109.02(7) ?
N3 S2 C5 . . 108.28(7) ?
S1 O1 K1 . 4_545 150.74(6) ?
S1 O2 K1 . 4 152.34(6) ?
S2 O3 K1 . . 135.34(6) ?
S2 O4 K1 . 2 136.68(6) ?
K1 O1W H1W . . 127.5(16) ?
K1 O1W H2W . . 129.7(15) ?
H1W O1W H2W . . 102.1(17) ?
K1 O2W H3W . . 149.2(16) ?
K1 O2W H4W . . 86.0(14) ?
H3W O2W H4W . . 102.1(16) ?
H5W O3W H5W . 2 105(4) ?
C1 N1 S1 . . 121.80(11) ?
C1 N2 C2 . . 117.97(13) ?
S2 N3 H1N . . 114.3(14) ?
S2 N3 H2N . . 112.5(14) ?
H1N N3 H2N . . 111(2) ?
N2 C1 N1 . . 131.43(14) ?
N2 C1 H1 . . 114.3 ?
N1 C1 H1 . . 114.3 ?
N2 C2 C3 . . 124.57(13) ?
N2 C2 C7 . . 118.03(13) ?
C3 C2 C7 . . 117.40(13) ?
C4 C3 C2 . . 121.82(13) ?
C4 C3 S1 . . 118.87(11) ?
C2 C3 S1 . . 119.27(11) ?
C5 C4 C3 . . 120.05(13) ?
C5 C4 H4 . . 120.0 ?
C3 C4 H4 . . 120.0 ?
C4 C5 C6 . . 118.76(13) ?
C4 C5 S2 . . 117.73(11) ?
C6 C5 S2 . . 123.44(11) ?
C7 C6 C5 . . 121.41(13) ?
C7 C6 Cl1 . . 118.04(11) ?
C5 C6 Cl1 . . 120.54(11) ?
C6 C7 C2 . . 120.52(13) ?
C6 C7 H7 . . 119.7 ?
C2 C7 H7 . . 119.7 ?

loop_
_geom_bond_atom_site_label_1
_geom_bond_atom_site_label_2
_geom_bond_site_symmetry_2
_geom_bond_distance
_geom_bond_publ_flag
K1 O1W . 2.6269(12) ?
K1 O3 . 2.6720(11) ?
K1 O2 4_545 2.7133(11) ?
K1 O4 2 2.7478(11) ?
K1 O1 4 2.7813(11) ?
K1 O2W . 2.8493(12) ?
K1 Cl1 6_575 3.3257(4) ?
K1 H4W . 2.92(2) ?
Cl1 C6 . 1.7337(15) ?
S1 O1 . 1.4474(11) ?
S1 O2 . 1.4480(11) ?
S1 N1 . 1.5979(12) ?
S1 C3 . 1.7456(14) ?
S2 O3 . 1.4358(11) ?
S2 O4 . 1.4369(11) ?
S2 N3 . 1.6086(13) ?
S2 C5 . 1.7753(15) ?
O1W H1W . 0.867(10) ?
O1W H2W . 0.870(10) ?
O2W H3W . 0.869(9) ?
O2W H4W . 0.870(9) ?
O3W H5W . 0.878(10) ?
O3W H5W 2 0.878(10) ?
N1 C1 . 1.333(2) ?
N2 C1 . 1.323(2) ?
N2 C2 . 1.3853(19) ?
N3 H1N . 0.867(9) ?
N3 H2N . 0.874(10) ?
C1 H1 . 0.9500 ?
C2 C3 . 1.409(2) ?
C2 C7 . 1.413(2) ?
C3 C4 . 1.393(2) ?
C4 C5 . 1.383(2) ?
C4 H4 . 0.9500 ?
C5 C6 . 1.4121(19) ?
C6 C7 . 1.375(2) ?
C7 H7 . 0.9500 ?

loop_
_geom_hbond_atom_site_label_D
_geom_hbond_atom_site_label_H
_geom_hbond_atom_site_label_A
_geom_hbond_site_symmetry_A
_geom_hbond_distance_DH
_geom_hbond_distance_HA
_geom_hbond_distance_DA
_geom_hbond_angle_DHA
_geom_hbond_publ_flag
N3 H1N Cl1 . 0.867(9) 2.766(18) 3.1942(13) 112.0(15) yes
N3 H1N N1 3_455 0.867(9) 2.115(12) 2.9337(18) 157.3(18) yes
N3 H2N N2 7_576 0.874(10) 2.231(14) 3.0173(18) 149.6(19) yes
O1W H1W O1 . 0.867(10) 2.292(16) 3.0792(16) 151(2) yes
O1W H2W O2W 4 0.870(10) 1.939(10) 2.8075(17) 176(2) yes
O2W H3W N2 7_566 0.869(9) 2.069(11) 2.9308(17) 171(2) yes
O2W H4W O3W 1_545 0.870(9) 1.940(10) 2.8053(13) 173(2) yes
O3W H5W O2 4 0.878(10) 2.58(3) 3.1279(10) 121(2) yes
O3W H5W N3 2 0.878(10) 2.32(2) 3.0506(16) 140(3) yes

loop_
_geom_torsion_atom_site_label_1
_geom_torsion_atom_site_label_2
_geom_torsion_atom_site_label_3
_geom_torsion_atom_site_label_4
_geom_torsion_site_symmetry_1
_geom_torsion_site_symmetry_2
_geom_torsion_site_symmetry_3
_geom_torsion_site_symmetry_4
_geom_torsion
_geom_torsion_publ_flag
O2 S1 O1 K1 . . . 4_545 97.01(13) ?
N1 S1 O1 K1 . . . 4_545 -25.57(15) ?
C3 S1 O1 K1 . . . 4_545 -139.87(12) ?
O1 S1 O2 K1 . . . 4 124.07(13) ?
N1 S1 O2 K1 . . . 4 -113.01(14) ?
C3 S1 O2 K1 . . . 4 1.58(16) ?
O4 S2 O3 K1 . . . . -35.28(11) ?
N3 S2 O3 K1 . . . . -156.89(8) ?
C5 S2 O3 K1 . . . . 87.50(9) ?
O3 S2 O4 K1 . . . 2 -56.10(11) ?
N3 S2 O4 K1 . . . 2 65.81(10) ?
C5 S2 O4 K1 . . . 2 -177.29(8) ?
O1 S1 N1 C1 . . . . -114.03(13) ?
O2 S1 N1 C1 . . . . 120.66(13) ?
C3 S1 N1 C1 . . . . 2.80(15) ?
C2 N2 C1 N1 . . . . 0.1(3) ?
S1 N1 C1 N2 . . . . -2.0(2) ?
C1 N2 C2 C3 . . . . 0.2(2) ?
C1 N2 C2 C7 . . . . 179.96(13) ?
N2 C2 C3 C4 . . . . 178.63(14) ?
C7 C2 C3 C4 . . . . -1.1(2) ?
N2 C2 C3 S1 . . . . 1.2(2) ?
C7 C2 C3 S1 . . . . -178.52(11) ?
O1 S1 C3 C4 . . . . -62.56(13) ?
O2 S1 C3 C4 . . . . 62.78(13) ?
N1 S1 C3 C4 . . . . -179.97(12) ?
O1 S1 C3 C2 . . . . 114.92(12) ?
O2 S1 C3 C2 . . . . -119.73(12) ?
N1 S1 C3 C2 . . . . -2.49(14) ?
C2 C3 C4 C5 . . . . -0.6(2) ?
S1 C3 C4 C5 . . . . 176.81(11) ?
C3 C4 C5 C6 . . . . 1.4(2) ?
C3 C4 C5 S2 . . . . -175.42(11) ?
O3 S2 C5 C4 . . . . -12.18(13) ?
O4 S2 C5 C4 . . . . 116.57(12) ?
N3 S2 C5 C4 . . . . -127.33(12) ?
O3 S2 C5 C6 . . . . 171.11(12) ?
O4 S2 C5 C6 . . . . -60.14(14) ?
N3 S2 C5 C6 . . . . 55.97(14) ?
C4 C5 C6 C7 . . . . -0.5(2) ?
S2 C5 C6 C7 . . . . 176.13(11) ?
C4 C5 C6 Cl1 . . . . 179.84(11) ?
S2 C5 C6 Cl1 . . . . -3.49(19) ?
K1 Cl1 C6 C7 6_576 . . . 1.64(14) ?
K1 Cl1 C6 C5 6_576 . . . -178.72(10) ?
C5 C6 C7 C2 . . . . -1.2(2) ?
Cl1 C6 C7 C2 . . . . 178.40(11) ?
N2 C2 C7 C6 . . . . -177.75(13) ?
C3 C2 C7 C6 . . . . 2.0(2) ?
